data_4300388
_journal_name_full 'Inorganic Chemistry'
_journal_year 2006
_chemical_formula_sum 'C48 H48 Br2 Cu2 N6 O2 P2 S4'
_chemical_formula_weight 1218.00
_space_group_IT_number 2
_symmetry_cell_setting triclinic
_symmetry_space_group_name_Hall '-P 1'
_symmetry_space_group_name_H-M 'P -1'
_cell_angle_alpha 103.0470(10)
_cell_angle_beta 105.4400(10)
_cell_angle_gamma 101.1120(10)
_cell_formula_units_Z 1
_cell_length_a 9.5213(6)
_cell_length_b 10.8798(6)
_cell_length_c 13.7220(9)
_cell_measurement_temperature 293(2)
_cell_volume 1285.50(14)
_diffrn_ambient_temperature 293(2)
_exptl_crystal_density_diffrn 1.573
_cod_depositor_comments
;
The following automatic conversions were performed:
'_symmetry_cell_setting' value 'Triclinic' changed to 'triclinic'
according to '/home/saulius/struct/CIF-dictionaries/cif_core.dic'
dictionary named 'cif_core.dic' version 2.4.1 from 2010-06-29.

Automatic conversion script
Id: cif_fix_enum 1527 2010-12-29 10:47:43Z saulius 
;
_cod_database_code 4300388

loop_
_symmetry_equiv_pos_as_xyz
'x, y, z'
'-x, -y, -z'

loop_
_atom_site_label
_atom_site_type_symbol
_atom_site_fract_x
_atom_site_fract_y
_atom_site_fract_z
_atom_site_U_iso_or_equiv
_atom_site_adp_type
_atom_site_occupancy
_atom_site_symmetry_multiplicity
_atom_site_calc_flag
_atom_site_refinement_flags
_atom_site_disorder_assembly
_atom_site_disorder_group
Cu Cu 0.05607(3) 0.38952(3) 0.431723(19) 0.04867(7) Uani 1 1 d . . .
Br Br 0.27759(2) 0.31988(2) 0.519270(19) 0.05802(6) Uani 1 1 d . . .
S1 S 0.10399(5) 0.62101(5) 0.46009(4) 0.04442(13) Uani 1 1 d . . .
S2 S 0.77439(8) 1.06910(7) 0.77130(7) 0.0814(2) Uani 1 1 d . . .
P P -0.04326(5) 0.29247(5) 0.25698(4) 0.03764(12) Uani 1 1 d . . .
O1WA O 0.1387(3) 0.9987(2) 0.4739(2) 0.0950(9) Uani 0.723(3) 1 d PD A 1
H1W1 H 0.0761(8) 1.0119(16) 0.5063(8) 0.142 Uiso 0.723(3) 1 d PD A 1
H1W2 H 0.1895(14) 1.0749(9) 0.4797(15) 0.142 Uiso 0.723(3) 1 d PD A 1
O1WB O 0.0478(7) 0.8923(5) 0.4516(5) 0.0950(9) Uani 0.277(3) 1 d PD A 2
H1W3 H -0.0206(13) 0.8202(12) 0.4274(13) 0.142 Uiso 0.277(3) 1 d PD A 2
H1W4 H 0.099(2) 0.892(2) 0.5123(9) 0.142 Uiso 0.277(3) 1 d PD A 2
N1 N 0.3923(2) 0.65366(17) 0.56951(17) 0.0632(6) Uani 1 1 d . . .
H1A H 0.4829 0.7011 0.6051 0.076 Uiso 1 1 calc R . .
H1B H 0.3716 0.5698 0.5559 0.076 Uiso 1 1 calc R . .
N2 N 0.32031(18) 0.83876(16) 0.55806(13) 0.0467(5) Uani 1 1 d . . .
H2B H 0.2528 0.8765 0.5342 0.056 Uiso 1 1 calc R . .
N3 N 0.46510(18) 0.91176(16) 0.61929(13) 0.0473(5) Uani 1 1 d . . .
C1 C 0.2865(2) 0.70875(19) 0.53633(14) 0.0412(5) Uani 1 1 d . . .
C2 C 0.4925(2) 1.0351(2) 0.63126(16) 0.0491(5) Uani 1 1 d . . .
H2A H 0.4173 1.0687 0.5971 0.059 Uiso 1 1 calc R . .
C3 C 0.6376(2) 1.1225(2) 0.69656(16) 0.0492(5) Uani 1 1 d . . .
C4 C 0.6865(3) 1.2573(2) 0.71006(17) 0.0553(6) Uani 1 1 d . . .
H4A H 0.6280 1.3055 0.6781 0.066 Uiso 1 1 calc R . .
C5 C 0.8366(3) 1.3092(3) 0.7789(2) 0.0778(9) Uani 1 1 d . . .
H5A H 0.8895 1.3967 0.7962 0.093 Uiso 1 1 calc R . .
C6 C 0.8953(3) 1.2225(3) 0.8165(2) 0.0822(10) Uani 1 1 d . . .
H6A H 0.9931 1.2430 0.8631 0.099 Uiso 1 1 calc R . .
C11 C -0.1488(2) 0.38389(17) 0.18191(15) 0.0390(5) Uani 1 1 d . . .
C12 C -0.2123(2) 0.47058(18) 0.23530(16) 0.0426(5) Uani 1 1 d . . .
H12A H -0.2029 0.4781 0.3058 0.051 Uiso 1 1 calc R . .
C13 C -0.2894(2) 0.54560(19) 0.18412(18) 0.0515(6) Uani 1 1 d . . .
H13A H -0.3326 0.6025 0.2201 0.062 Uiso 1 1 calc R . .
C14 C -0.3023(3) 0.5365(2) 0.08114(19) 0.0610(7) Uani 1 1 d . . .
H14A H -0.3521 0.5887 0.0475 0.073 Uiso 1 1 calc R . .
C15 C -0.2419(3) 0.4502(3) 0.02730(19) 0.0684(7) Uani 1 1 d . . .
H15A H -0.2533 0.4422 -0.0435 0.082 Uiso 1 1 calc R . .
C16 C -0.1644(3) 0.3752(2) 0.07754(17) 0.0572(6) Uani 1 1 d . . .
H16A H -0.1223 0.3181 0.0407 0.069 Uiso 1 1 calc R . .
C21 C -0.1720(2) 0.12915(18) 0.21460(14) 0.0399(5) Uani 1 1 d . . .
C22 C -0.3215(2) 0.0976(2) 0.15114(18) 0.0553(6) Uani 1 1 d . . .
H22A H -0.3586 0.1600 0.1237 0.066 Uiso 1 1 calc R . .
C23 C -0.4167(3) -0.0276(2) 0.12816(19) 0.0622(7) Uani 1 1 d . . .
H23A H -0.5169 -0.0480 0.0853 0.075 Uiso 1 1 calc R . .
C24 C -0.3642(3) -0.1198(2) 0.16787(19) 0.0617(7) Uani 1 1 d . . .
H24A H -0.4281 -0.2029 0.1522 0.074 Uiso 1 1 calc R . .
C25 C -0.2171(3) -0.0898(2) 0.2309(2) 0.0685(7) Uani 1 1 d . . .
H25A H -0.1809 -0.1529 0.2578 0.082 Uiso 1 1 calc R . .
C26 C -0.1217(3) 0.0342(2) 0.25485(19) 0.0596(6) Uani 1 1 d . . .
H26A H -0.0223 0.0537 0.2987 0.071 Uiso 1 1 calc R . .
C31 C 0.1034(2) 0.27341(18) 0.19582(15) 0.0417(5) Uani 1 1 d . . .
C32 C 0.0835(3) 0.1773(2) 0.10468(18) 0.0580(6) Uani 1 1 d . . .
H32A H -0.0088 0.1142 0.0712 0.070 Uiso 1 1 calc R . .
C33 C 0.2016(3) 0.1744(2) 0.0625(2) 0.0690(7) Uani 1 1 d . . .
H33A H 0.1878 0.1094 0.0010 0.083 Uiso 1 1 calc R . .
C34 C 0.3387(3) 0.2679(2) 0.1120(2) 0.0703(6) Uani 1 1 d . . .
H34A H 0.4172 0.2661 0.0839 0.084 Uiso 1 1 calc R . .
C35 C 0.3588(3) 0.3628(3) 0.2021(2) 0.0713(8) Uani 1 1 d . . .
H35A H 0.4512 0.4258 0.2354 0.086 Uiso 1 1 calc R . .
C36 C 0.2419(2) 0.3662(2) 0.24482(18) 0.0574(6) Uani 1 1 d . . .
H36A H 0.2568 0.4312 0.3066 0.069 Uiso 1 1 calc R . .

loop_
_atom_site_aniso_label
_atom_site_aniso_U_11
_atom_site_aniso_U_22
_atom_site_aniso_U_33
_atom_site_aniso_U_23
_atom_site_aniso_U_13
_atom_site_aniso_U_12
Cu 0.04312(12) 0.05921(14) 0.03568(11) 0.00772(10) 0.00815(9) 0.00947(10)
Br 0.04902(10) 0.06296(11) 0.06391(13) 0.02078(9) 0.01449(9) 0.02200(9)
S1 0.0347(2) 0.0516(2) 0.0399(2) 0.00951(19) 0.01088(17) 0.00170(19)
S2 0.0601(4) 0.0766(4) 0.0959(5) 0.0234(4) 0.0120(3) 0.0130(3)
P 0.0344(2) 0.0406(2) 0.0341(2) 0.00736(17) 0.00911(17) 0.00854(17)
O1WA 0.0760(15) 0.0850(14) 0.1239(19) 0.0501(14) 0.0090(14) 0.0313(11)
O1WB 0.0760(15) 0.0850(14) 0.1239(19) 0.0501(14) 0.0090(14) 0.0313(11)
N1 0.0368(8) 0.0475(9) 0.0936(14) 0.0238(9) 0.0043(9) 0.0045(7)
N2 0.0358(7) 0.0461(8) 0.0521(9) 0.0100(7) 0.0111(7) 0.0064(6)
N3 0.0404(8) 0.0463(8) 0.0498(9) 0.0105(7) 0.0148(7) 0.0038(7)
C1 0.0353(8) 0.0466(9) 0.0392(9) 0.0112(7) 0.0148(7) 0.0032(7)
C2 0.0483(10) 0.0487(10) 0.0500(10) 0.0125(8) 0.0196(8) 0.0096(8)
C3 0.0492(10) 0.0491(10) 0.0461(10) 0.0108(8) 0.0199(8) 0.0037(9)
C4 0.0629(12) 0.0472(10) 0.0491(10) 0.0133(8) 0.0215(9) -0.0039(10)
C5 0.0835(16) 0.0646(14) 0.0618(14) 0.0053(12) 0.0263(12) -0.0219(13)
C6 0.0521(13) 0.101(2) 0.0693(16) 0.0091(15) 0.0159(12) -0.0112(14)
C11 0.0360(8) 0.0379(8) 0.0397(9) 0.0102(7) 0.0105(7) 0.0058(7)
C12 0.0365(8) 0.0431(9) 0.0460(9) 0.0126(7) 0.0137(7) 0.0058(7)
C13 0.0436(9) 0.0437(9) 0.0692(12) 0.0172(9) 0.0195(9) 0.0134(8)
C14 0.0545(11) 0.0609(11) 0.0732(13) 0.0346(10) 0.0150(10) 0.0185(9)
C15 0.0809(15) 0.0822(14) 0.0465(11) 0.0273(10) 0.0145(11) 0.0304(12)
C16 0.0670(12) 0.0638(11) 0.0405(10) 0.0133(9) 0.0133(9) 0.0251(10)
C21 0.0410(8) 0.0421(9) 0.0375(8) 0.0097(7) 0.0171(7) 0.0092(7)
C22 0.0438(10) 0.0516(10) 0.0610(12) 0.0152(9) 0.0068(9) 0.0074(9)
C23 0.0428(11) 0.0660(13) 0.0627(13) 0.0101(11) 0.0133(10) -0.0040(10)
C24 0.0707(12) 0.0489(11) 0.0654(12) 0.0111(10) 0.0365(10) 0.0017(10)
C25 0.0816(15) 0.0495(10) 0.0841(15) 0.0308(10) 0.0329(12) 0.0180(11)
C26 0.0521(11) 0.0556(11) 0.0715(13) 0.0262(10) 0.0149(10) 0.0139(9)
C31 0.0417(8) 0.0454(9) 0.0428(9) 0.0169(7) 0.0172(7) 0.0133(7)
C32 0.0586(11) 0.0539(11) 0.0629(12) 0.0092(10) 0.0300(9) 0.0131(9)
C33 0.0880(13) 0.0676(12) 0.0768(13) 0.0253(10) 0.0538(10) 0.0350(11)
C34 0.0590(10) 0.1030(14) 0.0876(13) 0.0576(11) 0.0461(9) 0.0426(10)
C35 0.0396(10) 0.1076(18) 0.0696(13) 0.0390(13) 0.0182(10) 0.0102(12)
C36 0.0432(10) 0.0744(13) 0.0520(11) 0.0193(10) 0.0160(9) 0.0087(10)

loop_
_geom_bond_atom_site_label_1
_geom_bond_atom_site_label_2
_geom_bond_distance
_geom_bond_site_symmetry_2
_geom_bond_publ_flag
Cu P 2.2413(5) . ?
Cu S1 2.3922(6) . ?
Cu S1 2.3986(6) 2_566 ?
Cu Br 2.4786(4) . ?
Cu Cu 3.2329(6) 2_566 ?
S1 C1 1.7223(17) . ?
S1 Cu 2.3987(6) 2_566 ?
S2 C6 1.705(3) . ?
S2 C3 1.713(2) . ?
P C21 1.8199(18) . ?
P C31 1.831(2) . ?
P C11 1.832(2) . ?
O1WA H1W1 0.848(8) . ?
O1WA H1W2 0.851(8) . ?
O1WA H1W4 1.41(2) . ?
O1WB H1W1 1.283(16) . ?
O1WB H1W3 0.849(8) . ?
O1WB H1W4 0.848(9) . ?
N1 C1 1.301(3) . ?
N1 H1A 0.8600 . ?
N1 H1B 0.8600 . ?
N2 C1 1.333(3) . ?
N2 N3 1.377(2) . ?
N2 H2B 0.8600 . ?
N3 C2 1.280(3) . ?
C2 C3 1.437(3) . ?
C2 H2A 0.9300 . ?
C3 C4 1.403(3) . ?
C4 C5 1.408(3) . ?
C4 H4A 0.9300 . ?
C5 C6 1.319(5) . ?
C5 H5A 0.9300 . ?
C6 H6A 0.9300 . ?
C11 C16 1.379(3) . ?
C11 C12 1.391(3) . ?
C12 C13 1.383(3) . ?
C12 H12A 0.9300 . ?
C13 C14 1.364(3) . ?
C13 H13A 0.9300 . ?
C14 C15 1.371(4) . ?
C14 H14A 0.9300 . ?
C15 C16 1.379(4) . ?
C15 H15A 0.9300 . ?
C16 H16A 0.9300 . ?
C21 C26 1.382(3) . ?
C21 C22 1.385(3) . ?
C22 C23 1.398(3) . ?
C22 H22A 0.9300 . ?
C23 C24 1.359(4) . ?
C23 H23A 0.9300 . ?
C24 C25 1.367(3) . ?
C24 H24A 0.9300 . ?
C25 C26 1.386(3) . ?
C25 H25A 0.9300 . ?
C26 H26A 0.9300 . ?
C31 C32 1.379(3) . ?
C31 C36 1.385(3) . ?
C32 C33 1.397(4) . ?
C32 H32A 0.9300 . ?
C33 C34 1.380(3) . ?
C33 H33A 0.9300 . ?
C34 C35 1.361(4) . ?
C34 H34A 0.9300 . ?
C35 C36 1.391(4) . ?
C35 H35A 0.9300 . ?
C36 H36A 0.9300 . ?
